data_2217324
loop_
_publ_author_name
'Yilmaz, Veysel T.'
'Guney, Serkan'
'Kazak, Canan'

_publ_section_title
;
 <i>trans</i>-Bis[2-(piperazin-1-yl)ethanamine]bis(saccharinato)cobalt(II)
;
_journal_coeditor_code SQ2006
_journal_issue 1
_journal_name_full 'Acta Crystallographica Section E'
_journal_page_first m59
_journal_page_last m60
_journal_paper_doi 10.1107/S1600536807062745
_journal_volume 64
_journal_year 2008
_chemical_formula_iupac '[Co (C7 H4 N O3 S)2 (C6 H15 N3)2]'
_chemical_formula_moiety 'C26 H38 Co N8 O6 S2'
_chemical_formula_sum 'C26 H38 Co N8 O6 S2'
_chemical_formula_weight 681.69
_chemical_name_systematic
;
<i>trans</i>-Bis[2-(piperazin-1-yl)ethanamine]bis(saccharinato)cobalt(II)
;
_space_group_IT_number 2
_symmetry_cell_setting triclinic
_symmetry_space_group_name_Hall '-P 1'
_symmetry_space_group_name_H-M 'P -1'
_atom_sites_solution_hydrogens geom
_atom_sites_solution_primary direct
_atom_sites_solution_secondary difmap
_audit_creation_method SHELXL97
_cell_angle_alpha 93.651(8)
_cell_angle_beta 110.473(6)
_cell_angle_gamma 116.486(13)
_cell_formula_units_Z 1
_cell_length_a 8.4294(7)
_cell_length_b 9.3742(10)
_cell_length_c 11.5618(10)
_cell_measurement_reflns_used 16784
_cell_measurement_temperature 293(2)
_cell_measurement_theta_max 27.97
_cell_measurement_theta_min 1.95
_cell_volume 739.31(17)
_computing_cell_refinement 'X-AREA (Stoe & Cie, 2002)'
_computing_data_collection 'X-AREA (Stoe & Cie, 2002)'
_computing_data_reduction 'X-RED (Stoe & Cie, 2002)'
_computing_molecular_graphics 'ORTEP-3 (Farrugia, 1997)'
_computing_publication_material 'WinGX (Farrugia, 1999)'
_computing_structure_refinement 'SHELXL97 (Sheldrick, 1997)'
_computing_structure_solution 'SHELXS97 (Sheldrick, 1997)'
_diffrn_ambient_temperature 293(2)
_diffrn_detector_area_resol_mean 6.67
_diffrn_measured_fraction_theta_full 0.999
_diffrn_measured_fraction_theta_max 0.999
_diffrn_measurement_device_type 'Stoe IPDS 2'
_diffrn_measurement_method 'rotation method'
_diffrn_radiation_monochromator graphite
_diffrn_radiation_source 'fine-focus sealed tube'
_diffrn_radiation_type MoK\a
_diffrn_radiation_wavelength 0.71073
_diffrn_reflns_av_R_equivalents 0.1030
_diffrn_reflns_av_sigmaI/netI 0.0622
_diffrn_reflns_limit_h_max 10
_diffrn_reflns_limit_h_min -10
_diffrn_reflns_limit_k_max 11
_diffrn_reflns_limit_k_min -10
_diffrn_reflns_limit_l_max 14
_diffrn_reflns_limit_l_min -14
_diffrn_reflns_number 9652
_diffrn_reflns_theta_full 26.00
_diffrn_reflns_theta_max 26.00
_diffrn_reflns_theta_min 1.95
_diffrn_standards_decay_% 0
_diffrn_standards_interval_count 0
_diffrn_standards_number 0
_exptl_absorpt_coefficient_mu 0.778
_exptl_absorpt_correction_T_max 0.8646
_exptl_absorpt_correction_T_min 0.7205
_exptl_absorpt_correction_type integration
_exptl_absorpt_process_details '(X-RED; Stoe & Cie, 2002)'
_exptl_crystal_colour 'light brown'
_exptl_crystal_density_diffrn 1.531
_exptl_crystal_density_method 'not measured'
_exptl_crystal_description prism
_exptl_crystal_F_000 357
_exptl_crystal_size_max 0.580
_exptl_crystal_size_mid 0.407
_exptl_crystal_size_min 0.250
_refine_diff_density_max 0.471
_refine_diff_density_min -0.636
_refine_ls_extinction_method none
_refine_ls_goodness_of_fit_ref 1.067
_refine_ls_hydrogen_treatment mixed
_refine_ls_matrix_type full
_refine_ls_number_parameters 208
_refine_ls_number_reflns 2913
_refine_ls_number_restraints 1
_refine_ls_restrained_S_all 1.068
_refine_ls_R_factor_all 0.0363
_refine_ls_R_factor_gt 0.0329
_refine_ls_shift/su_max 0.000
_refine_ls_shift/su_mean 0.000
_refine_ls_structure_factor_coef Fsqd
_refine_ls_weighting_details 'calc w = 1/[\s^2^(Fo^2^)+(0.0416P)^2^+0.1493P] where P=(Fo^2^+2Fc^2^)/3'
_refine_ls_weighting_scheme calc
_refine_ls_wR_factor_gt 0.0917
_refine_ls_wR_factor_ref 0.0939
_reflns_number_gt 2635
_reflns_number_total 2913
_reflns_threshold_expression I>2\s(I)
_cod_data_source_file sq2006.cif
_cod_data_source_block I
_cod_database_code 2217324
_cod_database_fobs_code 2217324

loop_
_symmetry_equiv_pos_as_xyz
'x, y, z'
'-x, -y, -z'

loop_
_atom_site_type_symbol
_atom_site_label
_atom_site_fract_x
_atom_site_fract_y
_atom_site_fract_z
_atom_site_U_iso_or_equiv
_atom_site_adp_type
_atom_site_calc_flag
_atom_site_refinement_flags
_atom_site_occupancy
Co Co1 0.5000 0.5000 0.5000 0.02842(12) Uani d S 1
S S1 0.60105(7) 0.20581(6) 0.86106(4) 0.03467(14) Uani d . 1
O O1 0.4721(2) 0.46565(17) 0.67018(13) 0.0386(3) Uani d . 1
O O2 0.7830(2) 0.2754(2) 0.97136(15) 0.0540(4) Uani d . 1
O O3 0.5203(3) 0.03573(19) 0.79884(17) 0.0557(4) Uani d . 1
N N1 0.6138(2) 0.3163(2) 0.75875(16) 0.0379(4) Uani d . 1
N N2 0.4126(2) 0.6783(2) 0.50483(16) 0.0324(3) Uani d . 1
N N3 0.8077(2) 0.73527(18) 0.62659(14) 0.0312(3) Uani d . 1
N N4 1.1486(2) 0.7105(2) 0.6325(2) 0.0498(5) Uani d D 1
C C1 0.4967(3) 0.3785(2) 0.74533(16) 0.0313(4) Uani d . 1
C C2 0.3873(3) 0.3351(2) 0.82672(17) 0.0311(4) Uani d . 1
C C3 0.4282(3) 0.2328(2) 0.89749(17) 0.0332(4) Uani d . 1
C C4 0.3404(3) 0.1714(3) 0.9774(2) 0.0441(5) Uani d . 1
H H4 0.3693 0.1030 1.0251 0.053 Uiso calc R 1
C C5 0.2076(3) 0.2162(3) 0.9835(2) 0.0501(5) Uani d . 1
H H5 0.1437 0.1752 1.0352 0.060 Uiso calc R 1
C C6 0.1672(3) 0.3207(3) 0.9146(2) 0.0508(5) Uani d . 1
H H6 0.0790 0.3508 0.9219 0.061 Uiso calc R 1
C C7 0.2570(3) 0.3805(3) 0.8352(2) 0.0436(5) Uani d . 1
H H7 0.2298 0.4502 0.7884 0.052 Uiso calc R 1
C C8 0.5815(3) 0.8468(2) 0.5672(2) 0.0379(4) Uani d . 1
H H8A 0.5428 0.9166 0.6017 0.046 Uiso calc R 1
H H8B 0.6277 0.8934 0.5052 0.046 Uiso calc R 1
C C9 0.7420(3) 0.8403(2) 0.67326(19) 0.0381(4) Uani d . 1
H H9A 0.8524 0.9514 0.7150 0.046 Uiso calc R 1
H H9B 0.6957 0.7976 0.7363 0.046 Uiso calc R 1
C C10 0.9221(3) 0.8211(2) 0.5561(2) 0.0405(4) Uani d . 1
H H10A 1.0226 0.9321 0.6082 0.049 Uiso calc R 1
H H10B 0.8365 0.8297 0.4785 0.049 Uiso calc R 1
C C11 1.0174(3) 0.7314(3) 0.5215(2) 0.0475(5) Uani d . 1
H H11A 0.9159 0.6234 0.4642 0.057 Uiso calc R 1
H H11B 1.0910 0.7925 0.4759 0.057 Uiso calc R 1
C C12 1.0468(3) 0.6362(3) 0.7102(2) 0.0448(5) Uani d . 1
H H12A 1.1410 0.6398 0.7898 0.054 Uiso calc R 1
H H12B 0.9525 0.5210 0.6657 0.054 Uiso calc R 1
C C13 0.9411(3) 0.7169(3) 0.74108(18) 0.0390(4) Uani d . 1
H H13A 0.8658 0.6515 0.7842 0.047 Uiso calc R 1
H H13B 1.0371 0.8253 0.7997 0.047 Uiso calc R 1
H H2A 0.348(3) 0.681(3) 0.424(2) 0.043(6) Uiso d . 1
H H2B 0.337(3) 0.655(3) 0.543(2) 0.040(6) Uiso d . 1
H H4A 1.244(3) 0.804(2) 0.677(3) 0.064(8) Uiso d D 1

loop_
_atom_site_aniso_label
_atom_site_aniso_U_11
_atom_site_aniso_U_22
_atom_site_aniso_U_33
_atom_site_aniso_U_12
_atom_site_aniso_U_13
_atom_site_aniso_U_23
Co1 0.0362(2) 0.03155(19) 0.02755(19) 0.02107(15) 0.01746(14) 0.01371(14)
S1 0.0412(3) 0.0402(3) 0.0304(2) 0.0253(2) 0.0159(2) 0.01366(19)
O1 0.0519(8) 0.0450(7) 0.0335(7) 0.0294(6) 0.0246(6) 0.0217(6)
O2 0.0454(8) 0.0778(11) 0.0397(8) 0.0367(8) 0.0107(7) 0.0189(8)
O3 0.0727(10) 0.0430(8) 0.0596(10) 0.0346(8) 0.0296(8) 0.0114(7)
N1 0.0430(8) 0.0491(9) 0.0348(8) 0.0276(7) 0.0228(7) 0.0197(7)
N2 0.0360(8) 0.0385(8) 0.0332(8) 0.0238(7) 0.0178(7) 0.0141(7)
N3 0.0333(7) 0.0337(7) 0.0310(7) 0.0190(6) 0.0150(6) 0.0102(6)
N4 0.0321(9) 0.0534(11) 0.0560(12) 0.0198(8) 0.0152(8) -0.0008(9)
C1 0.0357(9) 0.0347(8) 0.0249(8) 0.0176(7) 0.0141(7) 0.0094(7)
C2 0.0333(8) 0.0336(8) 0.0267(8) 0.0158(7) 0.0139(7) 0.0096(7)
C3 0.0369(9) 0.0344(9) 0.0288(9) 0.0169(7) 0.0154(7) 0.0104(7)
C4 0.0558(12) 0.0434(10) 0.0360(10) 0.0218(10) 0.0251(9) 0.0181(9)
C5 0.0530(12) 0.0553(12) 0.0423(11) 0.0178(10) 0.0330(10) 0.0128(10)
C6 0.0481(12) 0.0639(14) 0.0501(13) 0.0302(11) 0.0289(10) 0.0108(11)
C7 0.0504(11) 0.0519(11) 0.0425(11) 0.0327(10) 0.0239(9) 0.0181(9)
C8 0.0467(10) 0.0328(9) 0.0447(11) 0.0256(8) 0.0222(9) 0.0134(8)
C9 0.0427(10) 0.0347(9) 0.0366(10) 0.0208(8) 0.0155(8) 0.0037(8)
C10 0.0393(10) 0.0368(9) 0.0458(11) 0.0156(8) 0.0226(8) 0.0144(8)
C11 0.0425(11) 0.0496(12) 0.0512(12) 0.0181(9) 0.0280(9) 0.0087(10)
C12 0.0377(10) 0.0491(11) 0.0437(11) 0.0267(9) 0.0077(8) 0.0057(9)
C13 0.0378(10) 0.0454(10) 0.0320(9) 0.0229(8) 0.0104(8) 0.0086(8)

loop_
_atom_type_symbol
_atom_type_description
_atom_type_scat_dispersion_real
_atom_type_scat_dispersion_imag
_atom_type_scat_source
Co Co 0.3494 0.9721 'International Tables Vol C Tables 4.2.6.8 and 6.1.1.4'
S S 0.1246 0.1234 'International Tables Vol C Tables 4.2.6.8 and 6.1.1.4'
O O 0.0106 0.0060 'International Tables Vol C Tables 4.2.6.8 and 6.1.1.4'
N N 0.0061 0.0033 'International Tables Vol C Tables 4.2.6.8 and 6.1.1.4'
H H 0.0000 0.0000 'International Tables Vol C Tables 4.2.6.8 and 6.1.1.4'
C C 0.0033 0.0016 'International Tables Vol C Tables 4.2.6.8 and 6.1.1.4'

loop_
_geom_angle_atom_site_label_1
_geom_angle_atom_site_label_2
_geom_angle_atom_site_label_3
_geom_angle_site_symmetry_1
_geom_angle_site_symmetry_3
_geom_angle
_geom_angle_publ_flag
O1 Co1 O1 2_666 . 180.0000(10) ?
O1 Co1 N2 2_666 2_666 88.47(6) ?
O1 Co1 N2 . 2_666 91.53(6) y
O1 Co1 N2 2_666 . 91.53(6) ?
O1 Co1 N2 . . 88.47(6) y
N2 Co1 N2 2_666 . 180.0000(10) ?
O1 Co1 N3 2_666 . 92.94(6) ?
O1 Co1 N3 . . 87.06(6) y
N2 Co1 N3 2_666 . 99.38(6) ?
N2 Co1 N3 . . 80.62(6) y
O1 Co1 N3 2_666 2_666 87.06(5) ?
O1 Co1 N3 . 2_666 92.94(6) y
N2 Co1 N3 2_666 2_666 80.62(6) ?
N2 Co1 N3 . 2_666 99.38(6) y
N3 Co1 N3 . 2_666 180.0 ?
O2 S1 O3 . . 114.88(11) ?
O2 S1 N1 . . 111.71(10) ?
O3 S1 N1 . . 110.32(10) ?
O2 S1 C3 . . 110.86(10) ?
O3 S1 C3 . . 110.47(10) ?
N1 S1 C3 . . 97.23(9) ?
C1 O1 Co1 . . 136.88(13) ?
C1 N1 S1 . . 110.72(14) ?
C8 N2 Co1 . . 112.04(11) ?
C8 N2 H2A . . 105.0(14) ?
Co1 N2 H2A . . 110.7(16) ?
C8 N2 H2B . . 110.3(16) ?
Co1 N2 H2B . . 110.0(16) ?
H2A N2 H2B . . 109(2) ?
C10 N3 C9 . . 109.30(15) ?
C10 N3 C13 . . 107.64(15) ?
C9 N3 C13 . . 107.08(15) ?
C10 N3 Co1 . . 115.28(12) ?
C9 N3 Co1 . . 99.17(11) ?
C13 N3 Co1 . . 117.56(11) ?
C12 N4 C11 . . 109.61(16) ?
C12 N4 H4A . . 108(2) ?
C11 N4 H4A . . 109(2) ?
O1 C1 N1 . . 125.08(18) ?
O1 C1 C2 . . 120.27(17) ?
N1 C1 C2 . . 114.64(15) ?
C7 C2 C3 . . 120.25(19) ?
C7 C2 C1 . . 128.66(17) ?
C3 C2 C1 . . 111.08(17) ?
C4 C3 C2 . . 122.14(19) ?
C4 C3 S1 . . 131.55(16) ?
C2 C3 S1 . . 106.31(14) ?
C3 C4 C5 . . 116.93(19) ?
C3 C4 H4 . . 121.5 ?
C5 C4 H4 . . 121.5 ?
C4 C5 C6 . . 121.7(2) ?
C4 C5 H5 . . 119.2 ?
C6 C5 H5 . . 119.2 ?
C7 C6 C5 . . 120.3(2) ?
C7 C6 H6 . . 119.9 ?
C5 C6 H6 . . 119.9 ?
C2 C7 C6 . . 118.75(19) ?
C2 C7 H7 . . 120.6 ?
C6 C7 H7 . . 120.6 ?
N2 C8 C9 . . 109.12(15) ?
N2 C8 H8A . . 109.9 ?
C9 C8 H8A . . 109.9 ?
N2 C8 H8B . . 109.9 ?
C9 C8 H8B . . 109.9 ?
H8A C8 H8B . . 108.3 ?
N3 C9 C8 . . 112.44(16) ?
N3 C9 H9A . . 109.1 ?
C8 C9 H9A . . 109.1 ?
N3 C9 H9B . . 109.1 ?
C8 C9 H9B . . 109.1 ?
H9A C9 H9B . . 107.8 ?
N3 C10 C11 . . 111.99(17) ?
N3 C10 H10A . . 109.2 ?
C11 C10 H10A . . 109.2 ?
N3 C10 H10B . . 109.2 ?
C11 C10 H10B . . 109.2 ?
H10A C10 H10B . . 107.9 ?
N4 C11 C10 . . 113.47(19) ?
N4 C11 H11A . . 108.9 ?
C10 C11 H11A . . 108.9 ?
N4 C11 H11B . . 108.9 ?
C10 C11 H11B . . 108.9 ?
H11A C11 H11B . . 107.7 ?
N4 C12 C13 . . 115.08(18) ?
N4 C12 H12A . . 108.5 ?
C13 C12 H12A . . 108.5 ?
N4 C12 H12B . . 108.5 ?
C13 C12 H12B . . 108.5 ?
H12A C12 H12B . . 107.5 ?
N3 C13 C12 . . 113.48(17) ?
N3 C13 H13A . . 108.9 ?
C12 C13 H13A . . 108.9 ?
N3 C13 H13B . . 108.9 ?
C12 C13 H13B . . 108.9 ?
H13A C13 H13B . . 107.7 ?

loop_
_geom_bond_atom_site_label_1
_geom_bond_atom_site_label_2
_geom_bond_site_symmetry_2
_geom_bond_distance
_geom_bond_publ_flag
Co1 O1 2_666 2.0897(13) ?
Co1 O1 . 2.0897(13) y
Co1 N2 2_666 2.1101(16) ?
Co1 N2 . 2.1101(16) y
Co1 N3 . 2.3589(16) y
Co1 N3 2_666 2.3589(16) ?
S1 O2 . 1.4274(15) ?
S1 O3 . 1.4376(16) ?
S1 N1 . 1.6214(16) ?
S1 C3 . 1.763(2) ?
O1 C1 . 1.257(2) ?
N1 C1 . 1.326(3) ?
N2 C8 . 1.474(2) ?
N2 H2A . 0.91(3) ?
N2 H2B . 0.85(3) ?
N3 C10 . 1.478(3) ?
N3 C9 . 1.482(2) ?
N3 C13 . 1.485(2) ?
N4 C12 . 1.454(3) ?
N4 C11 . 1.463(3) ?
N4 H4A . 0.838(17) ?
C1 C2 . 1.490(3) ?
C2 C7 . 1.373(3) ?
C2 C3 . 1.380(2) ?
C3 C4 . 1.378(3) ?
C4 C5 . 1.380(3) ?
C4 H4 . 0.9300 ?
C5 C6 . 1.385(4) ?
C5 H5 . 0.9300 ?
C6 C7 . 1.379(3) ?
C6 H6 . 0.9300 ?
C7 H7 . 0.9300 ?
C8 C9 . 1.504(3) ?
C8 H8A . 0.9700 ?
C8 H8B . 0.9700 ?
C9 H9A . 0.9700 ?
C9 H9B . 0.9700 ?
C10 C11 . 1.515(3) ?
C10 H10A . 0.9700 ?
C10 H10B . 0.9700 ?
C11 H11A . 0.9700 ?
C11 H11B . 0.9700 ?
C12 C13 . 1.512(3) ?
C12 H12A . 0.9700 ?
C12 H12B . 0.9700 ?
C13 H13A . 0.9700 ?
C13 H13B . 0.9700 ?

loop_
_geom_hbond_atom_site_label_D
_geom_hbond_atom_site_label_H
_geom_hbond_atom_site_label_A
_geom_hbond_site_symmetry_A
_geom_hbond_distance_DH
_geom_hbond_distance_HA
_geom_hbond_distance_DA
_geom_hbond_angle_DHA
N2 H2B N4 1_455 0.85(3) 2.38(3) 3.172(3) 154(2)
N2 H2A N1 2_666 0.91(3) 2.25(3) 2.982(2) 137(2)
N4 H4A O3 1_665 0.838(17) 2.221(18) 3.054(3) 173(3)

loop_
_geom_torsion_atom_site_label_1
_geom_torsion_atom_site_label_2
_geom_torsion_atom_site_label_3
_geom_torsion_atom_site_label_4
_geom_torsion_site_symmetry_1
_geom_torsion
N2 Co1 O1 C1 2_666 0.70(18)
N2 Co1 O1 C1 . -179.30(18)
N3 Co1 O1 C1 . -98.62(18)
N3 Co1 O1 C1 2_666 81.38(18)
O2 S1 N1 C1 . -115.72(15)
O3 S1 N1 C1 . 115.20(15)
C3 S1 N1 C1 . 0.18(15)
O1 Co1 N2 C8 2_666 -86.23(13)
O1 Co1 N2 C8 . 93.77(13)
N3 Co1 N2 C8 . 6.49(13)
N3 Co1 N2 C8 2_666 -173.51(13)
O1 Co1 N3 C10 2_666 -3.65(13)
O1 Co1 N3 C10 . 176.35(13)
N2 Co1 N3 C10 2_666 85.29(13)
N2 Co1 N3 C10 . -94.71(13)
O1 Co1 N3 C9 2_666 112.87(11)
O1 Co1 N3 C9 . -67.13(11)
N2 Co1 N3 C9 2_666 -158.19(11)
N2 Co1 N3 C9 . 21.81(11)
O1 Co1 N3 C13 2_666 -132.30(13)
O1 Co1 N3 C13 . 47.70(13)
N2 Co1 N3 C13 2_666 -43.36(14)
N2 Co1 N3 C13 . 136.64(14)
Co1 O1 C1 N1 . 24.4(3)
Co1 O1 C1 C2 . -154.52(14)
S1 N1 C1 O1 . -178.10(15)
S1 N1 C1 C2 . 0.9(2)
O1 C1 C2 C7 . -1.3(3)
N1 C1 C2 C7 . 179.63(19)
O1 C1 C2 C3 . 177.19(16)
N1 C1 C2 C3 . -1.9(2)
C7 C2 C3 C4 . 0.6(3)
C1 C2 C3 C4 . -178.03(17)
C7 C2 C3 S1 . -179.55(15)
C1 C2 C3 S1 . 1.80(18)
O2 S1 C3 C4 . -64.8(2)
O3 S1 C3 C4 . 63.7(2)
N1 S1 C3 C4 . 178.58(19)
O2 S1 C3 C2 . 115.35(14)
O3 S1 C3 C2 . -116.12(14)
N1 S1 C3 C2 . -1.22(14)
C2 C3 C4 C5 . 0.3(3)
S1 C3 C4 C5 . -179.46(17)
C3 C4 C5 C6 . -1.3(3)
C4 C5 C6 C7 . 1.3(4)
C3 C2 C7 C6 . -0.6(3)
C1 C2 C7 C6 . 177.80(19)
C5 C6 C7 C2 . -0.4(3)
Co1 N2 C8 C9 . -34.5(2)
C10 N3 C9 C8 . 72.7(2)
C13 N3 C9 C8 . -170.98(16)
Co1 N3 C9 C8 . -48.30(17)
N2 C8 C9 N3 . 59.5(2)
C9 N3 C10 C11 . 172.09(16)
C13 N3 C10 C11 . 56.1(2)
Co1 N3 C10 C11 . -77.30(18)
C12 N4 C11 C10 . 52.0(2)
N3 C10 C11 N4 . -58.3(2)
C11 N4 C12 C13 . -49.1(2)
C10 N3 C13 C12 . -53.1(2)
C9 N3 C13 C12 . -170.55(17)
Co1 N3 C13 C12 . 79.06(19)
N4 C12 C13 N3 . 52.0(2)
